data_9015974
loop_
_publ_author_name
'Dodony, I.'
'Posfai, M.'
'Buseck, P. R.'

_publ_section_title
;
 Revised structure models for antigorite: An HRTEM study
 Note: n = 14
;
_journal_name_full 'American Mineralogist'
_journal_page_first 1443
_journal_page_last 1457
_journal_volume 87
_journal_year 2002
_chemical_formula_sum 'Mg39 O120 Si28'
_chemical_name_mineral Antigorite-T
_space_group_IT_number 1
_symmetry_space_group_name_Hall 'P 1'
_symmetry_space_group_name_H-M 'P 1'
_cell_angle_alpha 112.94
_cell_angle_beta 90
_cell_angle_gamma 90
_cell_length_a 35.02
_cell_length_b 9.23
_cell_length_c 7.89
_cell_formula_units_Z 1
_cell_volume 2348.625
_database_code_amcsd 0019083
_exptl_crystal_density_diffrn 2.584
_cod_original_sg_symbol_H-M 'P 1 1 1'
_cod_original_formula_sum 'Mg39 Si28 O120'
_cod_database_code 9015974

loop_
_space_group_symop_operation_xyz
x,y,z

loop_
_atom_site_label
_atom_site_fract_x
_atom_site_fract_y
_atom_site_fract_z
Mg1 0.93232 3.12810 0.43846
Mg2 0.99532 0.82533 0.47601
Mg3 0.93217 0.64643 0.43835
Mg4 0.99518 0.15893 0.47585
Mg5 0.77562 0.29014 0.37044
Mg6 0.85421 0.79724 0.39174
Mg7 0.77548 0.62378 0.37042
Mg8 0.85406 0.13087 0.39167
Mg9 0.61845 0.30146 0.40439
Mg10 0.69692 0.79155 0.37466
Mg11 0.61830 0.63513 0.40447
Mg12 0.69677 0.12521 0.37469
Mg13 0.54058 0.81982 0.45948
Mg14 0.54043 0.15351 0.45961
Mg15 0.06768 0.84285 0.52857
Mg16 0.06783 0.17654 0.52868
Mg17 0.22438 0.86552 0.59659
Mg18 0.14579 0.35843 0.57529
Mg19 0.38155 0.85421 0.56264
Mg20 0.30308 0.36412 0.59237
Mg21 0.22452 0.19918 0.59661
Mg22 0.14594 0.69210 0.57536
Mg23 0.38170 0.18783 0.56256
Mg24 0.30323 0.69776 0.59234
Mg25 0.45942 0.33584 0.50755
Mg26 0.45957 0.66945 0.50742
Mg27 0.93217 0.97913 0.43835
Mg28 0.99518 0.49163 0.47585
Mg29 0.77548 0.95648 0.37042
Mg30 0.85406 0.46357 0.39167
Mg31 0.61830 0.96783 0.40447
Mg32 0.69677 0.45791 0.37469
Mg33 0.54043 0.48621 0.45961
Mg34 0.06783 0.50924 0.52868
Mg35 0.22452 0.53188 0.59661
Mg36 0.14594 0.02480 0.57536
Mg37 0.38170 0.52053 0.56256
Mg38 0.30323 0.03046 0.59234
Mg39 0.45957 0.00215 0.50742
Si1 0.89531 0.26969 0.80908
Si2 0.96750 0.12272 0.86818
Si3 0.74929 0.58721 0.76164
Si4 0.82247 0.09116 0.77351
Si5 0.60326 0.60302 0.80908
Si6 0.67611 0.09116 0.77351
Si7 0.53107 0.12272 0.86818
Si8 0.10469 0.21931 0.15795
Si9 0.03250 0.69961 0.09884
Si10 0.25071 0.23513 0.20539
Si11 0.17753 0.73117 0.19352
Si12 0.39674 0.21931 0.15795
Si13 0.32389 0.73117 0.19352
Si14 0.46893 0.69961 0.09885
Si15 0.89531 0.26969 0.80908
Si16 0.96750 0.78939 0.86818
Si17 0.74929 0.25387 0.76164
Si18 0.82247 0.75783 0.77351
Si19 0.60326 0.26969 0.80908
Si20 0.67611 0.75783 0.77351
Si21 0.53107 0.78939 0.86818
Si22 0.10469 0.88598 0.15795
Si23 0.03250 0.36628 0.09885
Si24 0.25071 0.90179 0.20539
Si25 0.17753 0.39783 0.19352
Si26 0.39674 0.88598 0.15795
Si27 0.32389 0.39783 0.19352
Si28 0.46893 0.36628 0.09885
O1 0.89174 0.46255 0.88768
O2 0.96284 0.98181 0.94544
O3 0.88433 0.24577 0.23732
O4 0.96452 0.76471 0.29415
O5 0.97712 0.38068 0.64205
O6 0.90175 0.86011 0.58035
O7 0.92939 0.71741 0.91531
O8 0.96423 0.43193 0.29390
O9 0.88403 0.91301 0.23716
O10 0.90150 0.52968 0.58907
O11 0.97675 0.05022 0.65067
O12 0.00001 0.24072 0.98522
O13 0.74793 0.44727 0.84184
O14 0.82000 0.95102 0.85309
O15 0.72246 0.23405 0.20216
O16 0.80351 0.73553 0.20661
O17 0.82569 0.34773 0.54321
O18 0.74929 0.84360 0.53081
O19 0.78601 0.69393 0.84487
O20 0.80322 0.40281 0.20654
O21 0.72216 0.90136 0.20219
O22 0.74929 0.51320 0.53961
O23 0.82557 0.01732 0.55199
O24 0.85795 0.20180 0.86846
O25 0.60415 0.46314 0.88943
O26 0.67588 0.95132 0.85397
O27 0.56108 0.25733 0.27202
O28 0.64152 0.74133 0.22400
O29 0.67288 0.34773 0.54321
O30 0.59682 0.86011 0.58035
O31 0.64197 0.70158 0.86780
O32 0.64123 0.40867 0.22413
O33 0.56079 0.92471 0.27225
O34 0.59707 0.52968 0.58907
O35 0.67300 0.01732 0.55199
O36 0.71391 0.19386 0.84465
O37 0.53309 0.98268 0.94806
O38 0.52146 0.38068 0.64205
O39 0.52182 0.05022 0.65067
O40 0.57052 0.21705 0.91422
O41 0.10826 0.02644 0.07935
O42 0.03716 0.50719 0.02158
O43 0.11567 0.90990 0.72971
O44 0.03548 0.39095 0.67287
O45 0.02288 0.77499 0.32497
O46 0.09825 0.29555 0.38668
O47 0.07061 0.26288 0.05171
O48 0.03577 0.05834 0.67313
O49 0.11597 0.57725 0.72987
O50 0.09850 0.95931 0.37796
O51 0.02325 0.43878 0.31635
O52 0.25207 0.04172 0.12519
O53 0.18000 0.53797 0.11394
O54 0.27754 0.92162 0.76487
O55 0.19649 0.42014 0.76042
O56 0.17431 0.80793 0.42382
O57 0.25071 0.31207 0.43622
O58 0.21399 0.28636 0.12216
O59 0.19678 0.08746 0.76049
O60 0.27784 0.58891 0.76484
O61 0.25071 0.97580 0.42742
O62 0.17443 0.47167 0.41504
O63 0.14205 0.77850 0.09857
O64 0.39585 0.02586 0.07760
O65 0.32412 0.53768 0.11306
O66 0.43892 0.89833 0.69500
O67 0.35848 0.41434 0.74303
O68 0.32712 0.80793 0.42382
O69 0.40318 0.29555 0.38668
O70 0.35803 0.27872 0.09922
O71 0.35877 0.08159 0.74290
O72 0.43921 0.56555 0.69478
O73 0.40293 0.95931 0.37796
O74 0.32700 0.47167 0.41504
O75 0.28609 0.78644 0.12238
O76 0.46691 0.50632 0.01897
O77 0.47854 0.77499 0.32497
O78 0.47818 0.43878 0.31635
O79 0.42948 0.76325 0.05280
O80 0.50012 0.24009 0.98333
O81 0.92939 0.22611 0.91531
O82 0.96423 0.09733 0.29390
O83 0.88403 0.57841 0.23716
O84 0.90150 0.19635 0.58907
O85 0.97675 0.71688 0.65067
O86 0.00001 0.74942 0.98522
O87 0.78601 0.20263 0.84487
O88 0.80322 0.06821 0.20654
O89 0.72216 0.56676 0.20219
O90 0.74929 0.17986 0.53961
O91 0.82557 0.68399 0.55199
O92 0.85795 0.71050 0.86846
O93 0.64197 0.21028 0.86780
O94 0.64123 0.07407 0.22413
O95 0.56079 0.59011 0.27225
O96 0.59707 0.19635 0.58907
O97 0.67300 0.68399 0.55199
O98 0.71391 0.70256 0.84465
O99 0.52182 0.71688 0.65067
O100 0.57052 0.72575 0.91422
O101 0.07061 0.77158 0.05171
O102 0.03577 0.72374 0.67313
O103 0.11597 0.24265 0.72987
O104 0.09850 0.62598 0.37796
O105 0.02325 0.10545 0.31635
O106 0.21399 0.79506 0.12216
O107 0.19678 0.75286 0.76049
O108 0.27784 0.25431 0.76484
O109 0.25071 0.64247 0.42742
O110 0.17443 0.13834 0.41504
O111 0.14205 0.28720 0.09857
O112 0.35803 0.78742 0.09922
O113 0.35877 0.74699 0.74290
O114 0.43921 0.23095 0.69478
O115 0.40293 0.62598 0.37796
O116 0.32700 0.13834 0.41504
O117 0.28609 0.29514 0.12238
O118 0.47818 0.10545 0.31635
O119 0.42948 0.27195 0.05280
O120 0.50012 0.74879 0.98333

loop_
_cod_related_entry_id
_cod_related_entry_database
_cod_related_entry_code
1 AMCSD 0019083
